data_1529926
loop_
_publ_author_name
'Figgis, B.N.'
'Skelton, B.W.'
'White, A.H.'

_publ_section_title
;
 Crystal structures of the simple monoclinic and orthorhombic polytypes of
 tripotassium hexacyanoferrate(III)
;
_journal_name_full 'Australian Journal of Chemistry'
_journal_page_first 1195
_journal_page_last 1199
_journal_volume 31
_journal_year 1978
_chemical_formula_sum 'C6 Fe K3 N6'
_chemical_name_systematic 'K3 (Fe (C N)6)'
_space_group_IT_number 60
_symmetry_space_group_name_Hall '-P 2a 2n'
_symmetry_space_group_name_H-M 'P n c a'
_cell_angle_alpha 90
_cell_angle_beta 90
_cell_angle_gamma 90
_cell_formula_units_Z 4
_cell_length_a 13.422
_cell_length_b 10.399
_cell_length_c 8.381
_cell_volume 1169.781
_citation_journal_id_ASTM AJCHAS
_cod_data_source_file Figgis_AJCHAS_1978_231.cif
_cod_data_source_block C6Fe1K3N6
_cod_original_sg_symbol_Hall '-P 2n 2ab (z,x,y)'
_cod_original_formula_sum 'C6 Fe1 K3 N6'
_cod_database_code 1529926

loop_
_symmetry_equiv_pos_as_xyz
x,y,z
x+1/2,-y+1/2,-z+1/2
-x,y+1/2,-z+1/2
-x+1/2,-y,z
-x,-y,-z
-x-1/2,y-1/2,z-1/2
x,-y-1/2,z-1/2
x-1/2,y,-z

loop_
_atom_site_label
_atom_site_type_symbol
_atom_site_fract_x
_atom_site_fract_y
_atom_site_fract_z
_atom_site_occupancy
_atom_site_U_iso_or_equiv
N3 N-3 0.3992 -0.0877 -0.1357 1 0.0
K2 K+1 0.25 -0.5 0.1265 1 0.0
N2 N-3 0.3973 -0.0832 0.3857 1 0.0
C3 C+2 0.3448 -0.0544 -0.0372 1 0.0
K1 K+1 0.5013 -0.2698 0.1259 1 0.0
N1 N-3 0.349 0.2669 0.1202 1 0.0
C2 C+2 0.3431 -0.0525 0.2872 1 0.0
C1 C+2 0.311 0.1686 0.1238 1 0.0
Fe1 Fe+3 0.25 0 0.1232 1 0.0
